data_1100776
loop_
_publ_author_name
'Robert J. Wright'
'Marcin Brynda'
'Philip P. Power'

_publ_section_title
;
 A Monomeric Thallium(I) Amide in the Solid State: Synthesis and Structure
 of TlN(Me)Ar^Mes~2~^ (Ar^Mes~2~^= C~6~H~3~-2,6-Mes~2~)
;
_journal_name_full 'Inorganic Chemistry'
_journal_page_first 3368
_journal_page_last 3370
_journal_paper_doi 10.1021/ic0500255
_journal_volume 44
_journal_year 2005
_chemical_formula_sum 'C25.75 H30 N O0.25 Tl'
_chemical_formula_weight 561.88
_chemical_name_common J*N(Me)Tl
_chemical_name_systematic ?
_space_group_IT_number 14
_symmetry_cell_setting monoclinic
_symmetry_space_group_name_Hall '-P 2ybc'
_symmetry_space_group_name_H-M 'P 1 21/c 1'
_atom_sites_solution_hydrogens geom
_atom_sites_solution_primary direct
_atom_sites_solution_secondary difmap
_audit_creation_method SHELXL-97
_cell_angle_alpha 90.00
_cell_angle_beta 110.8800(10)
_cell_angle_gamma 90.00
_cell_formula_units_Z 8
_cell_length_a 14.0469(8)
_cell_length_b 23.9451(13)
_cell_length_c 14.2106(8)
_cell_measurement_reflns_used 13010
_cell_measurement_temperature 90(2)
_cell_measurement_theta_max 31.354
_cell_measurement_theta_min 2.301
_cell_volume 4465.9(4)
_computing_cell_refinement 'SAINT (7.06a) (Bruker, 2004)'
_computing_data_collection 'Bruker SMART'
_computing_data_reduction 'SAINT (7.06a) (Bruker, 2004)'
_computing_molecular_graphics 'SHELXTL 5.1, XP (Sheldrick, 1994)'
_computing_publication_material SHELXL97
_computing_structure_refinement 'SHELXL-97 (Sheldrick, 1997)'
_computing_structure_solution 'SHELXS-97 (Sheldrick, 1990)'
_diffrn_ambient_temperature 90(2)
_diffrn_detector_area_resol_mean 8.3
_diffrn_measured_fraction_theta_full 0.999
_diffrn_measured_fraction_theta_max 0.999
_diffrn_measurement_device_type 'Bruker SMART 1000'
_diffrn_measurement_method '\w and \f'
_diffrn_radiation_monochromator graphite
_diffrn_radiation_source 'fine-focus sealed tube'
_diffrn_radiation_type MoK\a
_diffrn_radiation_wavelength 0.71073
_diffrn_reflns_av_R_equivalents 0.0523
_diffrn_reflns_av_sigmaI/netI 0.0458
_diffrn_reflns_limit_h_max 19
_diffrn_reflns_limit_h_min -19
_diffrn_reflns_limit_k_max 33
_diffrn_reflns_limit_k_min -33
_diffrn_reflns_limit_l_max 19
_diffrn_reflns_limit_l_min -19
_diffrn_reflns_number 57024
_diffrn_reflns_theta_full 30.00
_diffrn_reflns_theta_max 30.00
_diffrn_reflns_theta_min 1.70
_diffrn_standards_number '50 frames remeasured'
_exptl_absorpt_coefficient_mu 7.245
_exptl_absorpt_correction_T_max 0.3182
_exptl_absorpt_correction_T_min 0.1386
_exptl_absorpt_correction_type empirical
_exptl_absorpt_process_details 'SADABS 2.10 (Sheldrick, 2003) '
_exptl_crystal_colour orange
_exptl_crystal_density_diffrn 1.671
_exptl_crystal_density_method 'not measured'
_exptl_crystal_description block
_exptl_crystal_F_000 2196
_exptl_crystal_size_max 0.45
_exptl_crystal_size_mid 0.21
_exptl_crystal_size_min 0.20
_refine_diff_density_max 1.663
_refine_diff_density_min -1.129
_refine_diff_density_rms 0.167
_refine_ls_extinction_coef 0.00001
_refine_ls_extinction_method none
_refine_ls_goodness_of_fit_ref 1.035
_refine_ls_hydrogen_treatment constr
_refine_ls_matrix_type full
_refine_ls_number_parameters 528
_refine_ls_number_reflns 13010
_refine_ls_number_restraints 6
_refine_ls_restrained_S_all 1.034
_refine_ls_R_factor_all 0.0566
_refine_ls_R_factor_gt 0.0301
_refine_ls_shift/su_max 0.005
_refine_ls_shift/su_mean 0.000
_refine_ls_structure_factor_coef Fsqd
_refine_ls_weighting_details 'calc w=1/[\s^2^(Fo^2^)+(0.0344P)^2^+0.7610P] where P=(Fo^2^+2Fc^2^)/3'
_refine_ls_weighting_scheme calc
_refine_ls_wR_factor_gt 0.0663
_refine_ls_wR_factor_ref 0.0728
_reflns_number_gt 9882
_reflns_number_total 13010
_reflns_threshold_expression >2sigma(I)
_cod_data_source_file ic0500255si20050107_043931.cif
_cod_data_source_block rjw47ff
_cod_depositor_comments
;
 Marking atoms 'CNT1' and 'CNT2' as dummy atoms.

 Antanas Vaitkus,
 2017-02-19
;
_cod_original_sg_symbol_H-M 'P 21/c'
_cod_original_formula_sum 'C51.50 H60 N2 O0.50 Tl2'
_cod_database_code 1100776

loop_
_symmetry_equiv_pos_as_xyz
'x, y, z'
'-x, y+1/2, -z+1/2'
'-x, -y, -z'
'x, -y-1/2, z-1/2'

loop_
_atom_site_label
_atom_site_type_symbol
_atom_site_fract_x
_atom_site_fract_y
_atom_site_fract_z
_atom_site_U_iso_or_equiv
_atom_site_adp_type
_atom_site_occupancy
_atom_site_symmetry_multiplicity
_atom_site_calc_flag
_atom_site_refinement_flags
_atom_site_disorder_assembly
_atom_site_disorder_group
Tl1 Tl 0.141281(11) 0.722416(6) 0.517335(10) 0.01816(4) Uani 1 1 d . . .
Tl2 Tl 0.680816(12) 0.793696(6) 0.103287(11) 0.01983(4) Uani 1 1 d . . .
N1 N 0.0693(3) 0.78415(12) 0.3822(2) 0.0174(6) Uani 1 1 d . . .
C1 C 0.0378(3) 0.77764(14) 0.2807(3) 0.0142(7) Uani 1 1 d . . .
N2 N 0.6017(2) 0.72351(12) 0.1687(2) 0.0158(6) Uani 1 1 d . . .
C2 C 0.0212(3) 0.82232(14) 0.2084(3) 0.0154(7) Uani 1 1 d . . .
C3 C -0.0318(3) 0.81090(16) 0.1062(3) 0.0187(7) Uani 1 1 d . . .
H3 H -0.0484 0.8411 0.0597 0.022 Uiso 1 1 calc R . .
C4 C -0.0610(3) 0.75731(17) 0.0702(3) 0.0218(8) Uani 1 1 d . . .
H4 H -0.0997 0.7511 0.0011 0.026 Uiso 1 1 calc R . .
C5 C -0.0320(3) 0.71280(15) 0.1380(3) 0.0196(8) Uani 1 1 d . . .
H5 H -0.0464 0.6756 0.1140 0.024 Uiso 1 1 calc R . .
C6 C 0.0176(3) 0.72250(14) 0.2399(3) 0.0140(7) Uani 1 1 d . . .
C7 C 0.0672(3) 0.87958(15) 0.2352(3) 0.0167(7) Uani 1 1 d . . .
C8 C 0.1737(3) 0.88565(15) 0.2793(3) 0.0166(7) Uani 1 1 d . . .
C9 C 0.2152(3) 0.93886(16) 0.3042(3) 0.0212(8) Uani 1 1 d . . .
H9 H 0.2872 0.9427 0.3327 0.025 Uiso 1 1 calc R . .
C10 C 0.1557(3) 0.98626(15) 0.2892(3) 0.0219(8) Uani 1 1 d . . .
C11 C 0.0507(3) 0.97977(15) 0.2443(3) 0.0208(8) Uani 1 1 d . . .
H11 H 0.0085 1.0120 0.2318 0.025 Uiso 1 1 calc R . .
C12 C 0.0054(3) 0.92745(15) 0.2170(3) 0.0187(7) Uani 1 1 d . . .
CNT1 . 0.07480(12) 0.62731(6) 0.37474(11) . . . . dum . . .
C13 C 0.0474(3) 0.67339(14) 0.3091(3) 0.0149(7) Uani 1 1 d . . .
C14 C 0.1436(3) 0.64827(15) 0.3319(3) 0.0189(7) Uani 1 1 d . . .
C15 C 0.1698(3) 0.60303(15) 0.3990(3) 0.0204(8) Uani 1 1 d . . .
H15 H 0.2351 0.5864 0.4152 0.024 Uiso 1 1 calc R . .
C16 C 0.1029(3) 0.58200(15) 0.4422(3) 0.0207(8) Uani 1 1 d . . .
C17 C 0.0072(3) 0.60587(15) 0.4157(3) 0.0199(8) Uani 1 1 d . . .
H17 H -0.0400 0.5908 0.4429 0.024 Uiso 1 1 calc R . .
C18 C -0.0221(3) 0.65128(14) 0.3506(3) 0.0159(7) Uani 1 1 d . . .
C19 C 0.2442(3) 0.83613(15) 0.3019(3) 0.0188(8) Uani 1 1 d . . .
H19A H 0.3143 0.8490 0.3168 0.028 Uiso 1 1 calc R . .
H19B H 0.2244 0.8112 0.2435 0.028 Uiso 1 1 calc R . .
H19C H 0.2398 0.8160 0.3603 0.028 Uiso 1 1 calc R . .
C20 C 0.2022(4) 1.04350(17) 0.3190(3) 0.0315(10) Uani 1 1 d . . .
H20A H 0.2741 1.0396 0.3617 0.047 Uiso 1 1 calc R . .
H20B H 0.1657 1.0633 0.3561 0.047 Uiso 1 1 calc R . .
H20C H 0.1970 1.0647 0.2583 0.047 Uiso 1 1 calc R . .
C21 C -0.1090(3) 0.92339(16) 0.1730(3) 0.0246(9) Uani 1 1 d . . .
H21A H -0.1389 0.9593 0.1807 0.037 Uiso 1 1 calc R . .
H21B H -0.1321 0.8943 0.2084 0.037 Uiso 1 1 calc R . .
H21C H -0.1304 0.9139 0.1014 0.037 Uiso 1 1 calc R . .
C22 C 0.2188(3) 0.66950(18) 0.2862(3) 0.0292(9) Uani 1 1 d . . .
H22A H 0.2433 0.7065 0.3136 0.044 Uiso 1 1 calc R . .
H22B H 0.1853 0.6721 0.2129 0.044 Uiso 1 1 calc R . .
H22C H 0.2765 0.6437 0.3024 0.044 Uiso 1 1 calc R . .
C23 C 0.1347(4) 0.53435(17) 0.5171(3) 0.0308(10) Uani 1 1 d . . .
H23A H 0.1261 0.5456 0.5800 0.046 Uiso 1 1 calc R . .
H23B H 0.2063 0.5251 0.5307 0.046 Uiso 1 1 calc R . .
H23C H 0.0921 0.5016 0.4892 0.046 Uiso 1 1 calc R . .
C24 C -0.1259(3) 0.67812(15) 0.3241(3) 0.0198(8) Uani 1 1 d . . .
H24A H -0.1667 0.6702 0.2535 0.030 Uiso 1 1 calc R . .
H24B H -0.1179 0.7186 0.3340 0.030 Uiso 1 1 calc R . .
H24C H -0.1603 0.6629 0.3675 0.030 Uiso 1 1 calc R . .
C25 C 0.0618(3) 0.83868(15) 0.4236(3) 0.0206(8) Uani 1 1 d . . .
H25A H 0.1187 0.8621 0.4229 0.031 Uiso 1 1 calc R . .
H25B H 0.0644 0.8344 0.4931 0.031 Uiso 1 1 calc R . .
H25C H -0.0027 0.8563 0.3829 0.031 Uiso 1 1 calc R . .
C26 C 0.5620(3) 0.72409(14) 0.2430(3) 0.0130(6) Uani 1 1 d . . .
C27 C 0.5530(3) 0.77759(14) 0.2861(3) 0.0132(7) Uani 1 1 d . . .
C28 C 0.5197(3) 0.78234(14) 0.3663(3) 0.0167(7) Uani 1 1 d . . .
H28 H 0.5162 0.8183 0.3932 0.020 Uiso 1 1 calc R . .
C29 C 0.4913(3) 0.73601(15) 0.4087(3) 0.0188(7) Uani 1 1 d . . .
H29 H 0.4710 0.7395 0.4655 0.023 Uiso 1 1 calc R . .
C30 C 0.4936(3) 0.68412(15) 0.3651(3) 0.0163(7) Uani 1 1 d . . .
H30 H 0.4726 0.6522 0.3924 0.020 Uiso 1 1 calc R . .
C31 C 0.5249(3) 0.67674(14) 0.2840(3) 0.0147(7) Uani 1 1 d . . .
CNT2 . 0.59595(12) 0.88314(6) 0.20822(11) . . . . dum . . .
C32 C 0.5784(3) 0.83049(14) 0.2438(3) 0.0146(7) Uiso 1 1 d . . .
C33 C 0.6695(3) 0.85890(14) 0.2921(3) 0.0157(7) Uiso 1 1 d . . .
C34 C 0.6857(3) 0.91127(15) 0.2576(3) 0.0187(7) Uiso 1 1 d . . .
H34 H 0.7475 0.9305 0.2922 0.022 Uiso 1 1 calc R . .
C35 C 0.6133(3) 0.93613(15) 0.1735(3) 0.0189(8) Uani 1 1 d . . .
C36 C 0.5243(3) 0.90675(15) 0.1243(3) 0.0181(7) Uani 1 1 d . . .
H36 H 0.4753 0.9224 0.0655 0.022 Uiso 1 1 calc R . .
C37 C 0.5045(3) 0.85534(14) 0.1580(3) 0.0165(7) Uani 1 1 d . . .
C38 C 0.5097(3) 0.61936(14) 0.2382(3) 0.0150(7) Uani 1 1 d . . .
C39 C 0.5718(3) 0.57493(15) 0.2871(3) 0.0177(7) Uani 1 1 d . . .
C40 C 0.5558(3) 0.52199(15) 0.2427(3) 0.0227(8) Uani 1 1 d . . .
H40 H 0.5997 0.4922 0.2757 0.027 Uiso 1 1 calc R . .
C41 C 0.4775(3) 0.51170(15) 0.1519(3) 0.0243(9) Uani 1 1 d . . .
C42 C 0.4136(3) 0.55602(16) 0.1059(3) 0.0203(8) Uani 1 1 d . . .
H42 H 0.3584 0.5496 0.0446 0.024 Uiso 1 1 calc R . .
C43 C 0.4285(3) 0.60948(15) 0.1472(3) 0.0169(7) Uani 1 1 d . . .
C44 C 0.7505(3) 0.83398(17) 0.3847(3) 0.0245(8) Uani 1 1 d . . .
H44A H 0.8170 0.8501 0.3926 0.037 Uiso 1 1 calc R . .
H44B H 0.7528 0.7934 0.3766 0.037 Uiso 1 1 calc R . .
H44C H 0.7338 0.8424 0.4445 0.037 Uiso 1 1 calc R . .
C45 C 0.6305(3) 0.99380(15) 0.1383(3) 0.0250(9) Uani 1 1 d . . .
H45A H 0.6209 0.9924 0.0666 0.037 Uiso 1 1 calc R . .
H45B H 0.7000 1.0061 0.1770 0.037 Uiso 1 1 calc R . .
H45C H 0.5817 1.0201 0.1487 0.037 Uiso 1 1 calc R . .
C46 C 0.4026(3) 0.82737(15) 0.1070(3) 0.0191(8) Uani 1 1 d . . .
H46A H 0.3592 0.8336 0.1468 0.029 Uiso 1 1 calc R . .
H46B H 0.4128 0.7872 0.1017 0.029 Uiso 1 1 calc R . .
H46C H 0.3698 0.8432 0.0395 0.029 Uiso 1 1 calc R . .
C47 C 0.6588(3) 0.58387(17) 0.3862(3) 0.0267(9) Uani 1 1 d . . .
H47A H 0.6876 0.6212 0.3871 0.040 Uiso 1 1 calc R . .
H47B H 0.7117 0.5557 0.3938 0.040 Uiso 1 1 calc R . .
H47C H 0.6334 0.5804 0.4419 0.040 Uiso 1 1 calc R . .
C48 C 0.4655(4) 0.45471(17) 0.1042(3) 0.0313(10) Uani 1 1 d . . .
H48A H 0.3929 0.4463 0.0709 0.047 Uiso 1 1 calc R . .
H48B H 0.4968 0.4266 0.1563 0.047 Uiso 1 1 calc R . .
H48C H 0.4991 0.4541 0.0545 0.047 Uiso 1 1 calc R . .
C49 C 0.3589(3) 0.65634(16) 0.0927(3) 0.0233(8) Uani 1 1 d . . .
H49A H 0.3381 0.6779 0.1408 0.035 Uiso 1 1 calc R . .
H49B H 0.2984 0.6408 0.0406 0.035 Uiso 1 1 calc R . .
H49C H 0.3950 0.6808 0.0613 0.035 Uiso 1 1 calc R . .
C50 C 0.6231(3) 0.67041(15) 0.1279(3) 0.0187(8) Uani 1 1 d . . .
H50A H 0.6537 0.6440 0.1832 0.028 Uiso 1 1 calc R . .
H50B H 0.6704 0.6771 0.0924 0.028 Uiso 1 1 calc R . .
H50C H 0.5594 0.6548 0.0809 0.028 Uiso 1 1 calc R . .
C61 C 0.8674(8) 0.4841(6) -0.0419(11) 0.077(5) Uani 0.50 1 d P . .
H61A H 0.8826 0.4624 -0.0933 0.115 Uiso 0.50 1 calc PR . .
H61B H 0.8023 0.5036 -0.0728 0.115 Uiso 0.50 1 calc PR . .
H61C H 0.8631 0.4590 0.0109 0.115 Uiso 0.50 1 calc PR . .
O62 O 0.9529(6) 0.5273(3) 0.0049(6) 0.0463(18) Uani 0.50 1 d P . .
C63 C 1.0481(10) 0.5037(5) 0.0466(8) 0.049(3) Uani 0.50 1 d P . .
H63A H 1.0706 0.4909 -0.0084 0.059 Uiso 0.50 1 calc PR . .
H63B H 1.0433 0.4705 0.0861 0.059 Uiso 0.50 1 calc PR . .
C64 C 1.1319(5) 0.5448(3) 0.1176(5) 0.0121(13) Uani 0.50 1 d P . .
H64A H 1.1259 0.5814 0.0850 0.018 Uiso 0.50 1 calc PR . .
H64B H 1.1999 0.5294 0.1298 0.018 Uiso 0.50 1 calc PR . .
H64C H 1.1215 0.5490 0.1819 0.018 Uiso 0.50 1 calc PR . .

loop_
_atom_site_aniso_label
_atom_site_aniso_U_11
_atom_site_aniso_U_22
_atom_site_aniso_U_33
_atom_site_aniso_U_23
_atom_site_aniso_U_13
_atom_site_aniso_U_12
Tl1 0.01788(7) 0.01880(7) 0.01529(7) 0.00021(5) 0.00284(5) 0.00111(5)
Tl2 0.02150(8) 0.01785(7) 0.02547(8) 0.00078(5) 0.01491(6) -0.00248(5)
N1 0.0222(17) 0.0162(15) 0.0139(15) -0.0008(11) 0.0065(13) -0.0002(12)
C1 0.0114(17) 0.0168(17) 0.0149(17) -0.0016(13) 0.0054(14) -0.0010(13)
N2 0.0189(16) 0.0150(14) 0.0161(15) -0.0002(12) 0.0093(13) 0.0008(12)
C2 0.0136(18) 0.0164(17) 0.0179(17) 0.0021(13) 0.0078(15) 0.0010(13)
C3 0.0131(18) 0.0250(19) 0.0172(18) 0.0051(15) 0.0043(15) -0.0027(14)
C4 0.022(2) 0.028(2) 0.0131(17) -0.0001(15) 0.0030(16) -0.0049(16)
C5 0.0167(19) 0.0218(19) 0.0209(19) -0.0040(15) 0.0073(16) -0.0078(14)
C6 0.0124(17) 0.0149(16) 0.0150(16) -0.0003(13) 0.0053(14) -0.0022(13)
C7 0.0183(19) 0.0186(18) 0.0139(17) 0.0013(13) 0.0065(15) -0.0014(14)
C8 0.0156(18) 0.0206(18) 0.0136(17) 0.0015(13) 0.0054(15) -0.0016(14)
C9 0.018(2) 0.026(2) 0.0181(18) 0.0000(15) 0.0042(16) -0.0049(15)
C10 0.027(2) 0.0172(18) 0.0196(19) -0.0017(14) 0.0063(17) -0.0073(15)
C11 0.025(2) 0.0146(17) 0.024(2) 0.0020(14) 0.0099(17) -0.0003(15)
C12 0.019(2) 0.0197(18) 0.0178(18) 0.0023(14) 0.0071(16) -0.0002(15)
C13 0.0177(18) 0.0124(16) 0.0130(16) -0.0022(13) 0.0035(14) 0.0003(13)
C14 0.020(2) 0.0159(17) 0.0207(18) -0.0061(14) 0.0063(16) -0.0023(14)
C15 0.020(2) 0.0169(18) 0.0223(19) -0.0018(14) 0.0046(16) 0.0048(15)
C16 0.024(2) 0.0178(18) 0.0190(18) -0.0032(14) 0.0066(17) 0.0013(15)
C17 0.026(2) 0.0132(17) 0.0207(19) -0.0022(14) 0.0085(17) -0.0031(15)
C18 0.0160(18) 0.0129(16) 0.0176(17) -0.0054(13) 0.0046(15) -0.0042(13)
C19 0.0122(18) 0.0241(19) 0.0194(18) -0.0041(15) 0.0046(15) -0.0019(14)
C20 0.034(3) 0.019(2) 0.038(3) -0.0015(18) 0.009(2) -0.0048(18)
C21 0.017(2) 0.0211(19) 0.037(2) 0.0043(17) 0.0116(18) 0.0011(15)
C22 0.024(2) 0.029(2) 0.038(2) 0.0020(18) 0.016(2) 0.0023(17)
C23 0.043(3) 0.020(2) 0.031(2) 0.0065(17) 0.014(2) 0.0087(18)
C24 0.0170(19) 0.0202(19) 0.0231(19) -0.0006(15) 0.0083(16) -0.0023(15)
C25 0.028(2) 0.0162(18) 0.0189(18) 0.0007(14) 0.0099(17) -0.0019(15)
C26 0.0111(16) 0.0140(16) 0.0123(16) 0.0018(13) 0.0023(13) 0.0023(13)
C27 0.0141(17) 0.0109(15) 0.0138(16) 0.0021(12) 0.0040(14) -0.0003(13)
C28 0.0189(19) 0.0143(17) 0.0183(17) -0.0008(13) 0.0085(15) 0.0025(14)
C29 0.022(2) 0.0207(18) 0.0170(18) 0.0023(14) 0.0106(16) 0.0018(15)
C30 0.0153(18) 0.0194(17) 0.0147(17) 0.0060(14) 0.0059(15) -0.0012(14)
C31 0.0127(17) 0.0149(17) 0.0144(16) 0.0022(13) 0.0021(14) 0.0010(13)
C35 0.020(2) 0.0148(17) 0.026(2) 0.0009(14) 0.0142(17) -0.0002(14)
C36 0.022(2) 0.0185(18) 0.0167(17) 0.0039(14) 0.0101(16) 0.0062(15)
C37 0.0171(19) 0.0156(17) 0.0190(18) -0.0013(14) 0.0090(15) 0.0010(14)
C38 0.0173(18) 0.0116(16) 0.0183(17) 0.0040(13) 0.0090(15) -0.0021(13)
C39 0.021(2) 0.0160(17) 0.0178(18) 0.0060(14) 0.0094(16) 0.0017(14)
C40 0.030(2) 0.0166(18) 0.027(2) 0.0047(15) 0.0162(18) -0.0003(16)
C41 0.036(2) 0.0169(18) 0.030(2) -0.0070(16) 0.024(2) -0.0103(16)
C42 0.021(2) 0.024(2) 0.0181(18) -0.0032(15) 0.0093(16) -0.0084(15)
C43 0.0159(19) 0.0202(18) 0.0145(17) 0.0011(14) 0.0053(15) -0.0035(14)
C44 0.016(2) 0.029(2) 0.025(2) 0.0042(16) 0.0039(17) -0.0003(16)
C45 0.028(2) 0.0166(18) 0.035(2) 0.0056(16) 0.0169(19) 0.0008(16)
C46 0.0174(19) 0.0210(18) 0.0175(18) 0.0013(14) 0.0046(15) 0.0002(14)
C47 0.030(2) 0.023(2) 0.024(2) 0.0046(16) 0.0053(18) 0.0045(17)
C48 0.048(3) 0.020(2) 0.037(2) -0.0080(17) 0.028(2) -0.0106(19)
C49 0.016(2) 0.029(2) 0.0207(19) 0.0006(16) 0.0014(16) -0.0030(16)
C50 0.0180(19) 0.0188(18) 0.0239(19) 0.0000(14) 0.0129(16) -0.0036(14)
C61 0.026(6) 0.093(10) 0.099(10) 0.092(9) 0.009(6) 0.001(6)
O62 0.048(5) 0.035(4) 0.057(5) 0.023(4) 0.021(4) 0.001(3)
C63 0.076(10) 0.035(6) 0.038(6) 0.011(5) 0.022(6) 0.016(6)
C64 0.020(4) 0.009(3) 0.010(3) 0.009(2) 0.009(3) 0.006(3)

loop_
_atom_type_symbol
_atom_type_description
_atom_type_scat_dispersion_real
_atom_type_scat_dispersion_imag
_atom_type_scat_source
C C 0.0033 0.0016 'International Tables Vol C Tables 4.2.6.8 and 6.1.1.4'
H H 0.0000 0.0000 'International Tables Vol C Tables 4.2.6.8 and 6.1.1.4'
N N 0.0061 0.0033 'International Tables Vol C Tables 4.2.6.8 and 6.1.1.4'
O O 0.0106 0.0060 'International Tables Vol C Tables 4.2.6.8 and 6.1.1.4'
Tl Tl -2.8358 9.6688 'International Tables Vol C Tables 4.2.6.8 and 6.1.1.4'

loop_
_geom_angle_atom_site_label_1
_geom_angle_atom_site_label_2
_geom_angle_atom_site_label_3
_geom_angle
_geom_angle_site_symmetry_1
_geom_angle_site_symmetry_3
_geom_angle_publ_flag
N1 Tl1 CNT1 89.18(8) . . ?
N2 Tl2 CNT2 89.24(7) . . ?
C1 N1 C25 119.4(3) . . ?
C1 N1 Tl1 132.7(2) . . ?
C25 N1 Tl1 107.9(2) . . ?
N1 C1 C6 118.6(3) . . ?
N1 C1 C2 125.4(3) . . ?
C6 C1 C2 116.0(3) . . ?
C26 N2 C50 120.9(3) . . ?
C26 N2 Tl2 132.4(2) . . ?
C50 N2 Tl2 105.5(2) . . ?
C3 C2 C1 118.9(3) . . ?
C3 C2 C7 117.5(3) . . ?
C1 C2 C7 123.3(3) . . ?
C4 C3 C2 122.7(3) . . ?
C4 C3 H3 118.7 . . ?
C2 C3 H3 118.7 . . ?
C3 C4 C5 118.5(3) . . ?
C3 C4 H4 120.8 . . ?
C5 C4 H4 120.8 . . ?
C6 C5 C4 120.5(3) . . ?
C6 C5 H5 119.7 . . ?
C4 C5 H5 119.7 . . ?
C5 C6 C1 122.1(3) . . ?
C5 C6 C13 118.3(3) . . ?
C1 C6 C13 119.5(3) . . ?
C12 C7 C8 119.1(3) . . ?
C12 C7 C2 121.0(3) . . ?
C8 C7 C2 119.9(3) . . ?
C9 C8 C7 119.3(3) . . ?
C9 C8 C19 118.8(3) . . ?
C7 C8 C19 121.8(3) . . ?
C10 C9 C8 122.5(4) . . ?
C10 C9 H9 118.8 . . ?
C8 C9 H9 118.8 . . ?
C9 C10 C11 117.6(3) . . ?
C9 C10 C20 121.6(4) . . ?
C11 C10 C20 120.7(4) . . ?
C10 C11 C12 122.1(4) . . ?
C10 C11 H11 119.0 . . ?
C12 C11 H11 119.0 . . ?
C11 C12 C7 119.4(4) . . ?
C11 C12 C21 119.1(3) . . ?
C7 C12 C21 121.4(3) . . ?
C14 C13 C18 119.6(3) . . ?
C14 C13 C6 120.6(3) . . ?
C18 C13 C6 119.8(3) . . ?
C15 C14 C13 119.0(3) . . ?
C15 C14 C22 119.8(4) . . ?
C13 C14 C22 121.2(3) . . ?
C16 C15 C14 121.7(4) . . ?
C16 C15 H15 119.2 . . ?
C14 C15 H15 119.2 . . ?
C17 C16 C15 118.4(4) . . ?
C17 C16 C23 121.1(4) . . ?
C15 C16 C23 120.5(4) . . ?
C16 C17 C18 122.1(4) . . ?
C16 C17 H17 118.9 . . ?
C18 C17 H17 118.9 . . ?
C17 C18 C13 119.1(3) . . ?
C17 C18 C24 121.9(3) . . ?
C13 C18 C24 119.0(3) . . ?
C8 C19 H19A 109.5 . . ?
C8 C19 H19B 109.5 . . ?
H19A C19 H19B 109.5 . . ?
C8 C19 H19C 109.5 . . ?
H19A C19 H19C 109.5 . . ?
H19B C19 H19C 109.5 . . ?
C10 C20 H20A 109.5 . . ?
C10 C20 H20B 109.5 . . ?
H20A C20 H20B 109.5 . . ?
C10 C20 H20C 109.5 . . ?
H20A C20 H20C 109.5 . . ?
H20B C20 H20C 109.5 . . ?
C12 C21 H21A 109.5 . . ?
C12 C21 H21B 109.5 . . ?
H21A C21 H21B 109.5 . . ?
C12 C21 H21C 109.5 . . ?
H21A C21 H21C 109.5 . . ?
H21B C21 H21C 109.5 . . ?
C14 C22 H22A 109.5 . . ?
C14 C22 H22B 109.5 . . ?
H22A C22 H22B 109.5 . . ?
C14 C22 H22C 109.5 . . ?
H22A C22 H22C 109.5 . . ?
H22B C22 H22C 109.5 . . ?
C16 C23 H23A 109.5 . . ?
C16 C23 H23B 109.5 . . ?
H23A C23 H23B 109.5 . . ?
C16 C23 H23C 109.5 . . ?
H23A C23 H23C 109.5 . . ?
H23B C23 H23C 109.5 . . ?
C18 C24 H24A 109.5 . . ?
C18 C24 H24B 109.5 . . ?
H24A C24 H24B 109.5 . . ?
C18 C24 H24C 109.5 . . ?
H24A C24 H24C 109.5 . . ?
H24B C24 H24C 109.5 . . ?
N1 C25 H25A 109.5 . . ?
N1 C25 H25B 109.5 . . ?
H25A C25 H25B 109.5 . . ?
N1 C25 H25C 109.5 . . ?
H25A C25 H25C 109.5 . . ?
H25B C25 H25C 109.5 . . ?
N2 C26 C27 117.4(3) . . ?
N2 C26 C31 127.5(3) . . ?
C27 C26 C31 115.0(3) . . ?
C28 C27 C26 121.9(3) . . ?
C28 C27 C32 117.4(3) . . ?
C26 C27 C32 120.7(3) . . ?
C27 C28 C29 121.8(3) . . ?
C27 C28 H28 119.1 . . ?
C29 C28 H28 119.1 . . ?
C28 C29 C30 117.6(3) . . ?
C28 C29 H29 121.2 . . ?
C30 C29 H29 121.2 . . ?
C31 C30 C29 123.3(3) . . ?
C31 C30 H30 118.3 . . ?
C29 C30 H30 118.3 . . ?
C30 C31 C26 120.0(3) . . ?
C30 C31 C38 116.1(3) . . ?
C26 C31 C38 123.7(3) . . ?
C33 C32 C37 118.7(3) . . ?
C33 C32 C27 121.5(3) . . ?
C37 C32 C27 119.5(3) . . ?
C34 C33 C32 120.1(3) . . ?
C34 C33 C44 119.4(3) . . ?
C32 C33 C44 120.4(3) . . ?
C33 C34 C35 121.6(4) . . ?
C33 C34 H34 119.2 . . ?
C35 C34 H34 119.2 . . ?
C36 C35 C34 117.8(3) . . ?
C36 C35 C45 121.1(4) . . ?
C34 C35 C45 121.1(4) . . ?
C37 C36 C35 122.2(4) . . ?
C37 C36 H36 118.9 . . ?
C35 C36 H36 118.9 . . ?
C36 C37 C32 119.6(3) . . ?
C36 C37 C46 120.1(3) . . ?
C32 C37 C46 120.2(3) . . ?
C39 C38 C43 119.2(3) . . ?
C39 C38 C31 121.0(3) . . ?
C43 C38 C31 119.7(3) . . ?
C38 C39 C40 119.7(4) . . ?
C38 C39 C47 120.6(3) . . ?
C40 C39 C47 119.6(3) . . ?
C41 C40 C39 121.8(4) . . ?
C41 C40 H40 119.1 . . ?
C39 C40 H40 119.1 . . ?
C40 C41 C42 117.8(3) . . ?
C40 C41 C48 120.3(4) . . ?
C42 C41 C48 121.9(4) . . ?
C43 C42 C41 121.8(4) . . ?
C43 C42 H42 119.1 . . ?
C41 C42 H42 119.1 . . ?
C42 C43 C38 119.5(3) . . ?
C42 C43 C49 119.7(3) . . ?
C38 C43 C49 120.8(3) . . ?
C33 C44 H44A 109.5 . . ?
C33 C44 H44B 109.5 . . ?
H44A C44 H44B 109.5 . . ?
C33 C44 H44C 109.5 . . ?
H44A C44 H44C 109.5 . . ?
H44B C44 H44C 109.5 . . ?
C35 C45 H45A 109.5 . . ?
C35 C45 H45B 109.5 . . ?
H45A C45 H45B 109.5 . . ?
C35 C45 H45C 109.5 . . ?
H45A C45 H45C 109.5 . . ?
H45B C45 H45C 109.5 . . ?
C37 C46 H46A 109.5 . . ?
C37 C46 H46B 109.5 . . ?
H46A C46 H46B 109.5 . . ?
C37 C46 H46C 109.5 . . ?
H46A C46 H46C 109.5 . . ?
H46B C46 H46C 109.5 . . ?
C39 C47 H47A 109.5 . . ?
C39 C47 H47B 109.5 . . ?
H47A C47 H47B 109.5 . . ?
C39 C47 H47C 109.5 . . ?
H47A C47 H47C 109.5 . . ?
H47B C47 H47C 109.5 . . ?
C41 C48 H48A 109.5 . . ?
C41 C48 H48B 109.5 . . ?
H48A C48 H48B 109.5 . . ?
C41 C48 H48C 109.5 . . ?
H48A C48 H48C 109.5 . . ?
H48B C48 H48C 109.5 . . ?
C43 C49 H49A 109.5 . . ?
C43 C49 H49B 109.5 . . ?
H49A C49 H49B 109.5 . . ?
C43 C49 H49C 109.5 . . ?
H49A C49 H49C 109.5 . . ?
H49B C49 H49C 109.5 . . ?
N2 C50 H50A 109.5 . . ?
N2 C50 H50B 109.5 . . ?
H50A C50 H50B 109.5 . . ?
N2 C50 H50C 109.5 . . ?
H50A C50 H50C 109.5 . . ?
H50B C50 H50C 109.5 . . ?
O62 C61 H61A 109.5 . . ?
O62 C61 H61B 109.5 . . ?
H61A C61 H61B 109.5 . . ?
O62 C61 H61C 109.5 . . ?
H61A C61 H61C 109.5 . . ?
H61B C61 H61C 109.5 . . ?
C63 O62 C61 113.5(9) . . ?
O62 C63 C64 113.9(9) . . ?
O62 C63 H63A 108.8 . . ?
C64 C63 H63A 108.8 . . ?
O62 C63 H63B 108.8 . . ?
C64 C63 H63B 108.8 . . ?
H63A C63 H63B 107.7 . . ?
C63 C64 H64A 109.5 . . ?
C63 C64 H64B 109.5 . . ?
H64A C64 H64B 109.5 . . ?
C63 C64 H64C 109.5 . . ?
H64A C64 H64C 109.5 . . ?
H64B C64 H64C 109.5 . . ?

loop_
_geom_bond_atom_site_label_1
_geom_bond_atom_site_label_2
_geom_bond_distance
_geom_bond_site_symmetry_2
_geom_bond_publ_flag
Tl1 N1 2.348(3) . ?
Tl1 CNT1 2.9692(14) . ?
Tl2 N2 2.379(3) . ?
Tl2 CNT2 3.0821(14) . ?
N1 C1 1.359(4) . ?
N1 C25 1.451(4) . ?
C1 C6 1.429(5) . ?
C1 C2 1.444(5) . ?
N2 C26 1.359(4) . ?
N2 C50 1.472(4) . ?
C2 C3 1.402(5) . ?
C2 C7 1.506(5) . ?
C3 C4 1.388(5) . ?
C3 H3 0.9500 . ?
C4 C5 1.396(5) . ?
C4 H4 0.9500 . ?
C5 C6 1.385(5) . ?
C5 H5 0.9500 . ?
C6 C13 1.493(5) . ?
C7 C12 1.405(5) . ?
C7 C8 1.409(5) . ?
C8 C9 1.393(5) . ?
C8 C19 1.504(5) . ?
C9 C10 1.380(5) . ?
C9 H9 0.9500 . ?
C10 C11 1.392(6) . ?
C10 C20 1.512(5) . ?
C11 C12 1.396(5) . ?
C11 H11 0.9500 . ?
C12 C21 1.505(5) . ?
C13 C14 1.407(5) . ?
C13 C18 1.411(5) . ?
C14 C15 1.403(5) . ?
C14 C22 1.511(5) . ?
C15 C16 1.388(5) . ?
C15 H15 0.9500 . ?
C16 C17 1.384(5) . ?
C16 C23 1.515(5) . ?
C17 C18 1.391(5) . ?
C17 H17 0.9500 . ?
C18 C24 1.513(5) . ?
C19 H19A 0.9800 . ?
C19 H19B 0.9800 . ?
C19 H19C 0.9800 . ?
C20 H20A 0.9800 . ?
C20 H20B 0.9800 . ?
C20 H20C 0.9800 . ?
C21 H21A 0.9800 . ?
C21 H21B 0.9800 . ?
C21 H21C 0.9800 . ?
C22 H22A 0.9800 . ?
C22 H22B 0.9800 . ?
C22 H22C 0.9800 . ?
C23 H23A 0.9800 . ?
C23 H23B 0.9800 . ?
C23 H23C 0.9800 . ?
C24 H24A 0.9800 . ?
C24 H24B 0.9800 . ?
C24 H24C 0.9800 . ?
C25 H25A 0.9800 . ?
C25 H25B 0.9800 . ?
C25 H25C 0.9800 . ?
C26 C27 1.445(5) . ?
C26 C31 1.454(5) . ?
C27 C28 1.383(5) . ?
C27 C32 1.498(5) . ?
C28 C29 1.388(5) . ?
C28 H28 0.9500 . ?
C29 C30 1.394(5) . ?
C29 H29 0.9500 . ?
C30 C31 1.383(5) . ?
C30 H30 0.9500 . ?
C31 C38 1.503(5) . ?
C32 C33 1.395(5) . ?
C32 C37 1.420(5) . ?
C33 C34 1.394(5) . ?
C33 C44 1.521(5) . ?
C34 C35 1.397(5) . ?
C34 H34 0.9500 . ?
C35 C36 1.387(5) . ?
C35 C45 1.517(5) . ?
C36 C37 1.384(5) . ?
C36 H36 0.9500 . ?
C37 C46 1.511(5) . ?
C38 C39 1.394(5) . ?
C38 C43 1.406(5) . ?
C39 C40 1.398(5) . ?
C39 C47 1.516(5) . ?
C40 C41 1.387(6) . ?
C40 H40 0.9500 . ?
C41 C42 1.393(6) . ?
C41 C48 1.506(5) . ?
C42 C43 1.393(5) . ?
C42 H42 0.9500 . ?
C43 C49 1.508(5) . ?
C44 H44A 0.9800 . ?
C44 H44B 0.9800 . ?
C44 H44C 0.9800 . ?
C45 H45A 0.9800 . ?
C45 H45B 0.9800 . ?
C45 H45C 0.9800 . ?
C46 H46A 0.9800 . ?
C46 H46B 0.9800 . ?
C46 H46C 0.9800 . ?
C47 H47A 0.9800 . ?
C47 H47B 0.9800 . ?
C47 H47C 0.9800 . ?
C48 H48A 0.9800 . ?
C48 H48B 0.9800 . ?
C48 H48C 0.9800 . ?
C49 H49A 0.9800 . ?
C49 H49B 0.9800 . ?
C49 H49C 0.9800 . ?
C50 H50A 0.9800 . ?
C50 H50B 0.9800 . ?
C50 H50C 0.9800 . ?
C61 O62 1.544(15) . ?
C61 H61A 0.9800 . ?
C61 H61B 0.9800 . ?
C61 H61C 0.9800 . ?
O62 C63 1.376(13) . ?
C63 C64 1.589(14) . ?
C63 H63A 0.9900 . ?
C63 H63B 0.9900 . ?
C64 H64A 0.9800 . ?
C64 H64B 0.9800 . ?
C64 H64C 0.9800 . ?
